data_4113852
loop_
_publ_author_name
'Yasuhiro Ohki'
'Nobuo Matsuura'
'Tadashi Marumoto'
'Hiroyuki Kawaguchi'
'Kazuyuki Tatsumi'

_publ_contact_author_address
;           
Department of Chemistry, Nagoya University, Furo-cho, Chikusa-ku, 
Nagoya 464-8602, Japan
;
_publ_contact_author_email i45100a@nucc.cc.nagoya-u.ac.jp
_publ_contact_author_fax +81-52-789-2943
_publ_contact_author_name 'Kazuyuki Tatsumi'
_publ_contact_author_phone +81-52-789-2476
_publ_section_title
;
 Heterolytic Cleavage of Dihydrogen Promoted by Sulfido-Bridged
 Tungsten-Ruthenium Dinuclear Complexes
;
_journal_name_full 'Journal of the American Chemical Society'
_journal_page_first 7978
_journal_page_last 7988
_journal_paper_doi 10.1021/ja029941x
_journal_volume 125
_journal_year 2003
_chemical_formula_sum 'C48 H45 F3 O4 P2 Ru S4 W'
_chemical_formula_weight 1217.98
_space_group_IT_number 14
_symmetry_cell_setting monoclinic
_symmetry_Int_Tables_number 14
_symmetry_space_group_name_Hall '-P 2ybc'
_symmetry_space_group_name_H-M 'P 1 21/c 1'
_cell_angle_alpha 90
_cell_angle_beta 94.7078(8)
_cell_angle_gamma 90
_cell_formula_units_Z 4
_cell_length_a 14.857(2)
_cell_length_b 16.402(3)
_cell_length_c 22.9772(8)
_cell_measurement_temperature 193.2
_cell_volume 5580.3(13)
_computing_cell_refinement D*TREK
_computing_data_collection D*TREK
_computing_data_reduction 'teXsan Ver. 1.11'
_computing_publication_material 'teXsan Ver. 1.11'
_computing_structure_refinement 'teXsan Ver. 1.10'
_computing_structure_solution SIR92
_diffrn_measurement_device_type 'Quantum CCD/Rigaku AFC7'
_diffrn_measurement_method \w
_diffrn_radiation_type 'Mo K\a'
_diffrn_radiation_wavelength 0.7107
_diffrn_reflns_limit_h_max 0
_diffrn_reflns_limit_h_min 0
_diffrn_reflns_limit_k_max 0
_diffrn_reflns_limit_k_min 0
_diffrn_reflns_limit_l_max 0
_diffrn_reflns_limit_l_min 0
_diffrn_reflns_number 13407
_exptl_absorpt_coefficient_mu 2.587
_exptl_absorpt_correction_type none
_exptl_crystal_colour orange
_exptl_crystal_density_diffrn 1.450
_exptl_crystal_description platelet
_exptl_crystal_size_max 0.300
_exptl_crystal_size_mid 0.200
_exptl_crystal_size_min 0.010
_refine_diff_density_max 2.68
_refine_diff_density_min -1.36
_refine_ls_extinction_method none
_refine_ls_goodness_of_fit_ref 4.707
_refine_ls_hydrogen_treatment noref
_refine_ls_number_parameters 568
_refine_ls_number_reflns 7719
_refine_ls_R_factor_gt 0.0754
_refine_ls_shift/su_max 0.0489
_refine_ls_structure_factor_coef F
_refine_ls_weighting_details 'w = 1/[\s^2^(Fo) + 0.00010|Fo|^2^]'
_refine_ls_weighting_scheme calc
_refine_ls_wR_factor_ref 0.0910
_reflns_number_gt 7719
_reflns_number_total 0
_reflns_threshold_expression F^2^>2.0\s(F^2^)
_cod_data_source_file ja029941xsi20030328_023805_8.cif
_cod_data_source_block '[Cp*WS3Ru(CO)(PPh3)2](OTf)(10)'
_cod_original_cell_volume 5580(1)
_cod_original_formula_sum 'C48 H45 F3 O4 P2 S4 Ru W '
_cod_database_code 4113852

loop_
_symmetry_equiv_pos_as_xyz
x,y,z
-x,1/2+y,1/2-z
-x,-y,-z
x,1/2-y,1/2+z

loop_
_atom_site_label
_atom_site_type_symbol
_atom_site_fract_x
_atom_site_fract_y
_atom_site_fract_z
_atom_site_U_iso_or_equiv
_atom_site_adp_type
_atom_site_occupancy
_atom_site_calc_flag
W W 0.68342(4) 0.09466(3) 0.39510(2) 0.0262(2) Uani 1.00 d
Ru Ru 0.73695(8) 0.21648(6) 0.46615(5) 0.0238(3) Uani 1.00 d
S(1) S 0.8252(2) 0.0985(2) 0.4322(1) 0.0313(10) Uani 1.00 d
S(2) S 0.6161(2) 0.1135(2) 0.4771(1) 0.0282(10) Uani 1.00 d
S(3) S 0.6739(3) 0.2224(2) 0.3624(1) 0.031(1) Uani 1.00 d
S(4) S 0.3724(3) 0.2119(3) 0.7567(2) 0.065(2) Uani 1.00 d
P(1) P 0.6465(3) 0.3333(2) 0.4805(2) 0.027(1) Uani 1.00 d
P(2) P 0.7975(3) 0.1754(2) 0.5607(2) 0.026(1) Uani 1.00 d
F(1) F 0.265(1) 0.3322(10) 0.763(1) 0.199(10) Uani 1.00 d
F(2) F 0.2010(9) 0.222(1) 0.7372(6) 0.138(7) Uani 1.00 d
F(3) F 0.249(1) 0.238(1) 0.8233(6) 0.131(7) Uani 1.00 d
O(1) O 0.8886(8) 0.3296(7) 0.4418(5) 0.055(4) Uani 1.00 d
O(2) O 0.4346(10) 0.2528(9) 0.7939(8) 0.103(6) Uani 1.00 d
O(3) O 0.367(1) 0.1280(8) 0.7670(8) 0.109(6) Uani 1.00 d
O(4) O 0.372(1) 0.234(2) 0.6947(7) 0.157(9) Uani 1.00 d
C(1) C 0.612(1) -0.0327(8) 0.3831(6) 0.036(4) Uani 1.00 d
C(2) C 0.700(1) -0.0429(8) 0.3678(6) 0.033(4) Uani 1.00 d
C(3) C 0.714(1) 0.0041(9) 0.3183(6) 0.041(5) Uani 1.00 d
C(4) C 0.6277(10) 0.0473(8) 0.3017(6) 0.030(4) Uani 1.00 d
C(5) C 0.5644(10) 0.0219(8) 0.3418(6) 0.033(4) Uani 1.00 d
C(6) C 0.568(1) -0.0763(10) 0.4308(7) 0.061(6) Uani 1.00 d
C(7) C 0.769(1) -0.1019(10) 0.3971(8) 0.061(6) Uani 1.00 d
C(8) C 0.795(1) 0.012(1) 0.2860(8) 0.071(7) Uani 1.00 d
C(9) C 0.612(1) 0.0987(9) 0.2493(6) 0.046(5) Uani 1.00 d
C(10) C 0.469(1) 0.0487(10) 0.3399(7) 0.049(5) Uani 1.00 d
C(11) C 0.831(1) 0.2869(10) 0.4514(6) 0.037(5) Uani 1.00 d
C(12) C 0.528(1) 0.3117(8) 0.4895(6) 0.033(4) Uani 1.00 d
C(13) C 0.479(1) 0.2669(8) 0.4474(7) 0.035(4) Uani 1.00 d
C(14) C 0.390(1) 0.2501(9) 0.4533(9) 0.054(6) Uani 1.00 d
C(15) C 0.346(1) 0.276(1) 0.502(1) 0.065(7) Uani 1.00 d
C(16) C 0.395(1) 0.318(1) 0.5445(9) 0.052(6) Uani 1.00 d
C(17) C 0.486(1) 0.3373(9) 0.5397(7) 0.042(5) Uani 1.00 d
C(18) C 0.6417(9) 0.4034(8) 0.4180(6) 0.029(4) Uani 1.00 d
C(19) C 0.713(1) 0.4580(9) 0.4131(7) 0.041(5) Uani 1.00 d
C(20) C 0.713(1) 0.5090(9) 0.3662(8) 0.055(6) Uani 1.00 d
C(21) C 0.642(1) 0.514(1) 0.3235(7) 0.053(6) Uani 1.00 d
C(22) C 0.573(1) 0.463(1) 0.3283(7) 0.050(5) Uani 1.00 d
C(23) C 0.5717(10) 0.4055(9) 0.3746(6) 0.034(4) Uani 1.00 d
C(24) C 0.6819(9) 0.4050(8) 0.5381(5) 0.026(4) Uani 1.00 d
C(25) C 0.636(1) 0.4785(9) 0.5432(6) 0.042(5) Uani 1.00 d
C(26) C 0.662(1) 0.5348(9) 0.5861(8) 0.049(5) Uani 1.00 d
C(27) C 0.734(1) 0.5170(9) 0.6234(7) 0.052(6) Uani 1.00 d
C(28) C 0.782(1) 0.4463(9) 0.6200(7) 0.044(5) Uani 1.00 d
C(29) C 0.756(1) 0.3914(8) 0.5766(6) 0.033(4) Uani 1.00 d
C(30) C 0.7293(10) 0.1865(8) 0.6220(5) 0.028(4) Uani 1.00 d
C(31) C 0.6434(10) 0.2157(9) 0.6156(6) 0.030(4) Uani 1.00 d
C(32) C 0.589(1) 0.2176(9) 0.6623(6) 0.038(5) Uani 1.00 d
C(33) C 0.619(1) 0.1890(9) 0.7165(6) 0.041(5) Uani 1.00 d
C(34) C 0.705(1) 0.159(1) 0.7246(6) 0.045(5) Uani 1.00 d
C(35) C 0.761(1) 0.1557(9) 0.6770(7) 0.043(5) Uani 1.00 d
C(36) C 0.820(1) 0.0661(9) 0.5662(6) 0.032(4) Uani 1.00 d
C(37) C 0.749(1) 0.0152(9) 0.5781(7) 0.047(5) Uani 1.00 d
C(38) C 0.762(1) -0.0681(10) 0.5860(8) 0.058(6) Uani 1.00 d
C(39) C 0.847(1) -0.103(1) 0.5791(8) 0.057(6) Uani 1.00 d
C(40) C 0.916(1) -0.052(1) 0.5686(7) 0.049(5) Uani 1.00 d
C(41) C 0.903(1) 0.0300(9) 0.5617(7) 0.042(5) Uani 1.00 d
C(42) C 0.9074(10) 0.2192(8) 0.5805(6) 0.032(4) Uani 1.00 d
C(43) C 0.929(1) 0.2573(9) 0.6364(7) 0.042(5) Uani 1.00 d
C(44) C 1.018(1) 0.2888(10) 0.6486(8) 0.058(6) Uani 1.00 d
C(45) C 1.083(1) 0.282(1) 0.6094(8) 0.052(6) Uani 1.00 d
C(46) C 1.060(1) 0.2451(9) 0.5544(8) 0.052(6) Uani 1.00 d
C(47) C 0.972(1) 0.2146(9) 0.5404(7) 0.039(5) Uani 1.00 d
C(48) C 0.268(2) 0.255(2) 0.770(1) 0.081(9) Uani 1.00 d
H(1) H 0.5061 -0.0579 0.4316 0.0733 Uiso 1.00 calc
H(2) H 0.5686 -0.1345 0.4235 0.0733 Uiso 1.00 calc
H(3) H 0.6011 -0.0647 0.4680 0.0733 Uiso 1.00 calc
H(4) H 0.7461 -0.1572 0.3937 0.0727 Uiso 1.00 calc
H(5) H 0.8251 -0.0982 0.3782 0.0727 Uiso 1.00 calc
H(6) H 0.7805 -0.0879 0.4381 0.0727 Uiso 1.00 calc
H(7) H 0.8430 -0.0219 0.3044 0.0846 Uiso 1.00 calc
H(8) H 0.7814 -0.0059 0.2460 0.0846 Uiso 1.00 calc
H(9) H 0.8146 0.0683 0.2864 0.0846 Uiso 1.00 calc
H(10) H 0.6556 0.1429 0.2510 0.0557 Uiso 1.00 calc
H(11) H 0.6186 0.0661 0.2147 0.0557 Uiso 1.00 calc
H(12) H 0.5514 0.1212 0.2476 0.0557 Uiso 1.00 calc
H(13) H 0.4666 0.1076 0.3439 0.0585 Uiso 1.00 calc
H(14) H 0.4378 0.0329 0.3028 0.0585 Uiso 1.00 calc
H(15) H 0.4399 0.0235 0.3715 0.0585 Uiso 1.00 calc
H(16) H 0.5080 0.2472 0.4137 0.0415 Uiso 1.00 calc
H(17) H 0.3555 0.2195 0.4228 0.0647 Uiso 1.00 calc
H(18) H 0.2831 0.2636 0.5049 0.0784 Uiso 1.00 calc
H(19) H 0.3666 0.3344 0.5790 0.0627 Uiso 1.00 calc
H(20) H 0.5195 0.3680 0.5703 0.0507 Uiso 1.00 calc
H(21) H 0.7630 0.4595 0.4430 0.0486 Uiso 1.00 calc
H(22) H 0.7650 0.5436 0.3629 0.0658 Uiso 1.00 calc
H(23) H 0.6430 0.5531 0.2916 0.0633 Uiso 1.00 calc
H(24) H 0.5221 0.4652 0.2992 0.0600 Uiso 1.00 calc
H(25) H 0.5216 0.3677 0.3757 0.0408 Uiso 1.00 calc
H(26) H 0.5851 0.4906 0.5157 0.0501 Uiso 1.00 calc
H(27) H 0.6297 0.5857 0.5891 0.0591 Uiso 1.00 calc
H(28) H 0.7518 0.5557 0.6541 0.0630 Uiso 1.00 calc
H(29) H 0.8341 0.4352 0.6474 0.0532 Uiso 1.00 calc
H(30) H 0.7902 0.3416 0.5732 0.0395 Uiso 1.00 calc
H(31) H 0.6193 0.2357 0.5778 0.0362 Uiso 1.00 calc
H(32) H 0.5287 0.2398 0.6563 0.0460 Uiso 1.00 calc
H(33) H 0.5805 0.1903 0.7484 0.0496 Uiso 1.00 calc
H(34) H 0.7283 0.1392 0.7628 0.0538 Uiso 1.00 calc
H(35) H 0.8205 0.1321 0.6826 0.0519 Uiso 1.00 calc
H(36) H 0.6894 0.0381 0.5809 0.0567 Uiso 1.00 calc
H(37) H 0.7126 -0.1023 0.5963 0.0692 Uiso 1.00 calc
H(38) H 0.8564 -0.1616 0.5817 0.0678 Uiso 1.00 calc
H(39) H 0.9759 -0.0744 0.5660 0.0593 Uiso 1.00 calc
H(40) H 0.9538 0.0639 0.5532 0.0508 Uiso 1.00 calc
H(41) H 0.8845 0.2614 0.6648 0.0502 Uiso 1.00 calc
H(42) H 1.0327 0.3161 0.6856 0.0698 Uiso 1.00 calc
H(43) H 1.1432 0.3021 0.6195 0.0624 Uiso 1.00 calc
H(44) H 1.1054 0.2408 0.5264 0.0628 Uiso 1.00 calc
H(45) H 0.9568 0.1903 0.5024 0.0464 Uiso 1.00 calc

loop_
_atom_site_aniso_label
_atom_site_aniso_U_11
_atom_site_aniso_U_22
_atom_site_aniso_U_33
_atom_site_aniso_U_12
_atom_site_aniso_U_13
_atom_site_aniso_U_23
W 0.0308(3) 0.0256(3) 0.0218(3) 0.0017(3) -0.0008(2) -0.0028(3)
Ru 0.0267(7) 0.0242(6) 0.0202(6) 0.0000(5) -0.0001(5) -0.0014(5)
S(1) 0.029(2) 0.037(2) 0.028(2) 0.006(2) 0.001(2) -0.005(2)
S(2) 0.031(2) 0.030(2) 0.024(2) -0.001(2) 0.003(2) 0.000(1)
S(3) 0.041(2) 0.028(2) 0.024(2) 0.000(2) -0.003(2) 0.000(2)
S(4) 0.050(3) 0.062(3) 0.080(4) -0.006(3) -0.002(3) -0.013(3)
P(1) 0.029(2) 0.025(2) 0.028(2) 0.002(2) -0.003(2) -0.001(2)
P(2) 0.028(2) 0.027(2) 0.022(2) 0.002(2) -0.002(2) -0.001(2)
F(1) 0.14(2) 0.08(1) 0.39(3) 0.06(1) 0.04(2) 0.08(2)
F(2) 0.052(9) 0.26(2) 0.10(1) -0.01(1) -0.024(8) -0.01(1)
F(3) 0.12(1) 0.20(2) 0.076(10) -0.01(1) 0.026(9) -0.02(1)
O(1) 0.046(8) 0.049(7) 0.071(9) -0.013(6) 0.015(7) 0.008(6)
O(2) 0.057(10) 0.11(1) 0.14(1) -0.015(9) -0.010(10) -0.06(1)
O(3) 0.10(1) 0.050(9) 0.17(2) -0.004(8) -0.01(1) -0.026(10)
O(4) 0.13(2) 0.28(3) 0.07(1) -0.06(2) 0.03(1) 0.00(1)
C(1) 0.05(1) 0.012(7) 0.039(9) -0.011(7) -0.015(8) 0.004(6)
C(2) 0.05(1) 0.013(7) 0.036(9) -0.002(7) -0.005(8) -0.012(6)
C(3) 0.05(1) 0.05(1) 0.028(8) -0.004(8) 0.006(8) -0.027(8)
C(4) 0.038(9) 0.032(8) 0.017(7) -0.007(7) -0.008(7) -0.017(6)
C(5) 0.030(9) 0.032(8) 0.036(8) -0.016(7) 0.004(7) -0.013(7)
C(6) 0.09(2) 0.04(1) 0.05(1) -0.04(1) 0.01(1) -0.009(8)
C(7) 0.08(1) 0.036(10) 0.06(1) 0.022(10) -0.02(1) -0.005(9)
C(8) 0.05(1) 0.10(2) 0.07(1) -0.01(1) 0.02(1) -0.05(1)
C(9) 0.07(1) 0.042(9) 0.028(8) -0.009(9) -0.006(8) 0.007(8)
C(10) 0.04(1) 0.046(10) 0.05(1) -0.011(8) -0.006(9) -0.010(8)
C(11) 0.035(10) 0.050(10) 0.028(8) 0.004(8) 0.004(7) 0.002(7)
C(12) 0.038(9) 0.024(8) 0.037(9) 0.010(7) 0.005(8) 0.009(7)
C(13) 0.034(9) 0.020(7) 0.048(10) -0.003(7) -0.004(8) 0.012(7)
C(14) 0.05(1) 0.026(9) 0.08(1) -0.004(8) -0.02(1) 0.018(9)
C(15) 0.05(1) 0.06(1) 0.09(2) 0.01(1) 0.00(1) 0.03(1)
C(16) 0.04(1) 0.05(1) 0.07(1) 0.016(9) 0.02(1) 0.026(10)
C(17) 0.04(1) 0.042(9) 0.046(10) 0.002(8) 0.008(8) 0.014(8)
C(18) 0.034(8) 0.027(7) 0.027(7) 0.010(7) 0.002(6) -0.006(7)
C(19) 0.05(1) 0.031(8) 0.044(9) -0.019(8) 0.010(8) 0.005(7)
C(20) 0.07(1) 0.038(10) 0.06(1) -0.025(9) 0.01(1) 0.002(8)
C(21) 0.07(1) 0.05(1) 0.036(10) -0.007(10) -0.008(10) 0.012(8)
C(22) 0.05(1) 0.06(1) 0.041(10) 0.020(9) -0.013(8) 0.001(9)
C(23) 0.039(9) 0.033(8) 0.029(8) 0.009(8) -0.002(7) 0.005(7)
C(24) 0.030(8) 0.025(7) 0.023(7) 0.005(7) 0.002(6) 0.001(6)
C(25) 0.05(1) 0.037(9) 0.031(9) 0.009(8) -0.014(8) -0.002(7)
C(26) 0.06(1) 0.034(9) 0.06(1) 0.010(9) 0.003(10) -0.011(8)
C(27) 0.08(1) 0.031(9) 0.040(10) -0.002(9) -0.009(10) -0.016(8)
C(28) 0.06(1) 0.034(9) 0.039(9) 0.010(8) -0.010(8) -0.002(7)
C(29) 0.041(9) 0.026(8) 0.030(8) 0.003(7) -0.008(7) -0.001(6)
C(30) 0.036(9) 0.029(8) 0.017(7) 0.001(7) -0.001(6) -0.002(6)
C(31) 0.030(9) 0.038(8) 0.021(7) 0.001(7) -0.005(6) 0.000(6)
C(32) 0.037(10) 0.043(9) 0.036(9) -0.004(8) 0.008(8) -0.010(7)
C(33) 0.05(1) 0.049(10) 0.024(8) -0.007(8) 0.010(8) -0.010(7)
C(34) 0.05(1) 0.06(1) 0.024(8) 0.000(9) -0.001(8) 0.007(7)
C(35) 0.04(1) 0.046(10) 0.037(9) 0.013(8) -0.003(8) 0.010(8)
C(36) 0.033(9) 0.036(8) 0.026(8) 0.007(7) 0.003(7) 0.005(6)
C(37) 0.06(1) 0.035(9) 0.05(1) 0.008(9) -0.015(9) -0.002(8)
C(38) 0.07(1) 0.034(10) 0.06(1) -0.019(9) 0.00(1) 0.009(8)
C(39) 0.06(1) 0.04(1) 0.06(1) 0.02(1) 0.00(1) 0.001(9)
C(40) 0.04(1) 0.05(1) 0.06(1) 0.022(9) 0.003(9) 0.000(9)
C(41) 0.04(1) 0.039(9) 0.05(1) -0.001(8) 0.012(8) 0.000(8)
C(42) 0.036(9) 0.023(7) 0.035(8) 0.011(7) -0.011(7) 0.003(7)
C(43) 0.05(1) 0.034(9) 0.042(10) 0.007(8) -0.014(8) 0.002(7)
C(44) 0.07(1) 0.037(10) 0.06(1) -0.003(9) -0.04(1) -0.003(9)
C(45) 0.03(1) 0.06(1) 0.06(1) -0.009(9) -0.013(9) 0.005(10)
C(46) 0.04(1) 0.037(9) 0.08(1) -0.007(8) 0.01(1) 0.015(9)
C(47) 0.035(10) 0.038(9) 0.043(9) 0.009(8) 0.002(8) 0.002(8)
C(48) 0.06(2) 0.12(2) 0.06(2) -0.01(1) 0.00(1) 0.02(1)

loop_
_atom_type_symbol
_atom_type_description
_atom_type_scat_dispersion_real
_atom_type_scat_dispersion_imag
_atom_type_scat_source
W W -0.849 6.872
;International Tables for Crystallography
(1992, Vol. C, Tables 4.2.6.8 and 6.1.1.1)
;
Ru Ru -1.259 0.836
;International Tables for Crystallography
(1992, Vol. C, Tables 4.2.6.8 and 6.1.1.1)
;
S S 0.125 0.123
;International Tables for Crystallography
(1992, Vol. C, Tables 4.2.6.8 and 6.1.1.1)
;
P P 0.102 0.094
;International Tables for Crystallography
(1992, Vol. C, Tables 4.2.6.8 and 6.1.1.1)
;
O O 0.011 0.006
;International Tables for Crystallography
(1992, Vol. C, Tables 4.2.6.8 and 6.1.1.1)
;
F F 0.017 0.010
;International Tables for Crystallography
(1992, Vol. C, Tables 4.2.6.8 and 6.1.1.1)
;
C C 0.003 0.002
;International Tables for Crystallography
(1992, Vol. C, Tables 4.2.6.8 and 6.1.1.1)
;
H H 0.000 0.000
;International Tables for Crystallography
(1992, Vol. C, Table 6.1.1.2)
;

loop_
_geom_angle_atom_site_label_1
_geom_angle_atom_site_label_2
_geom_angle_atom_site_label_3
_geom_angle
_geom_angle_site_symmetry_3
_geom_angle_publ_flag
Ru W S(1) 60.90(10) 0_555 yes
Ru W S(2) 60.57(9) 0_555 yes
Ru W S(3) 60.52(9) 0_555 yes
Ru W C(1) 148.1(4) 0_555 yes
Ru W C(2) 148.1(4) 0_555 yes
Ru W C(3) 149.3(4) 0_555 yes
Ru W C(4) 150.2(3) 0_555 yes
Ru W C(5) 149.5(4) 0_555 yes
S(1) W S(2) 98.6(1) 0_555 yes
S(1) W S(3) 97.8(1) 0_555 yes
S(1) W C(1) 118.7(4) 0_555 yes
S(1) W C(2) 90.8(4) 0_555 yes
S(1) W C(3) 94.2(4) 0_555 yes
S(1) W C(4) 127.7(4) 0_555 yes
S(1) W C(5) 148.9(4) 0_555 yes
S(2) W S(3) 97.7(1) 0_555 yes
S(2) W C(1) 89.5(4) 0_555 yes
S(2) W C(2) 114.9(4) 0_555 yes
S(2) W C(3) 147.2(4) 0_555 yes
S(2) W C(4) 131.7(4) 0_555 yes
S(2) W C(5) 97.9(4) 0_555 yes
S(3) W C(1) 141.3(4) 0_555 yes
S(3) W C(2) 144.6(4) 0_555 yes
S(3) W C(3) 110.3(4) 0_555 yes
S(3) W C(4) 89.7(3) 0_555 yes
S(3) W C(5) 105.9(4) 0_555 yes
C(1) W C(2) 34.4(5) 0_555 yes
C(1) W C(3) 58.0(5) 0_555 yes
C(1) W C(4) 58.7(5) 0_555 yes
C(1) W C(5) 35.5(5) 0_555 yes
C(2) W C(3) 34.5(5) 0_555 yes
C(2) W C(4) 58.7(5) 0_555 yes
C(2) W C(5) 58.2(5) 0_555 yes
C(3) W C(4) 36.4(5) 0_555 yes
C(3) W C(5) 58.9(5) 0_555 yes
C(4) W C(5) 35.1(5) 0_555 yes
W Ru S(1) 50.55(8) 0_555 yes
W Ru S(2) 51.05(8) 0_555 yes
W Ru S(3) 51.08(8) 0_555 yes
W Ru P(1) 123.08(10) 0_555 yes
W Ru P(2) 114.79(9) 0_555 yes
W Ru C(11) 123.0(4) 0_555 yes
S(1) Ru S(2) 84.7(1) 0_555 yes
S(1) Ru S(3) 84.1(1) 0_555 yes
S(1) Ru P(1) 169.8(1) 0_555 yes
S(1) Ru P(2) 84.1(1) 0_555 yes
S(1) Ru C(11) 90.2(5) 0_555 yes
S(2) Ru S(3) 84.6(1) 0_555 yes
S(2) Ru P(1) 96.4(1) 0_555 yes
S(2) Ru P(2) 86.4(1) 0_555 yes
S(2) Ru C(11) 173.9(5) 0_555 yes
S(3) Ru P(1) 85.9(1) 0_555 yes
S(3) Ru P(2) 165.7(1) 0_555 yes
S(3) Ru C(11) 91.7(4) 0_555 yes
P(1) Ru P(2) 106.1(1) 0_555 yes
P(1) Ru C(11) 88.1(5) 0_555 yes
P(2) Ru C(11) 96.2(5) 0_555 yes
W S(1) Ru 68.5(1) 0_555 yes
W S(2) Ru 68.38(10) 0_555 yes
W S(3) Ru 68.40(10) 0_555 yes
O(2) S(4) O(3) 114(1) 0_555 yes
O(2) S(4) O(4) 115(1) 0_555 yes
O(2) S(4) C(48) 104(1) 0_555 yes
O(3) S(4) O(4) 114(1) 0_555 yes
O(3) S(4) C(48) 107(1) 0_555 yes
O(4) S(4) C(48) 97(1) 0_555 yes
Ru P(1) C(12) 114.9(4) 0_555 yes
Ru P(1) C(18) 112.5(4) 0_555 yes
Ru P(1) C(24) 119.3(4) 0_555 yes
C(12) P(1) C(18) 103.6(6) 0_555 yes
C(12) P(1) C(24) 105.5(6) 0_555 yes
C(18) P(1) C(24) 98.9(6) 0_555 yes
Ru P(2) C(30) 119.2(5) 0_555 yes
Ru P(2) C(36) 113.3(5) 0_555 yes
Ru P(2) C(42) 112.6(5) 0_555 yes
C(30) P(2) C(36) 98.9(6) 0_555 yes
C(30) P(2) C(42) 108.4(7) 0_555 yes
C(36) P(2) C(42) 102.5(7) 0_555 yes
W C(1) C(2) 73.1(8) 0_555 yes
W C(1) C(5) 73.6(7) 0_555 yes
W C(1) C(6) 123.9(10) 0_555 yes
C(2) C(1) C(5) 108(1) 0_555 yes
C(2) C(1) C(6) 126(1) 0_555 yes
C(5) C(1) C(6) 124(1) 0_555 yes
W C(2) C(1) 72.5(8) 0_555 yes
W C(2) C(3) 73.5(8) 0_555 yes
W C(2) C(7) 124.6(10) 0_555 yes
C(1) C(2) C(3) 110(1) 0_555 yes
C(1) C(2) C(7) 125(1) 0_555 yes
C(3) C(2) C(7) 124(1) 0_555 yes
W C(3) C(2) 72.0(8) 0_555 yes
W C(3) C(4) 71.4(7) 0_555 yes
W C(3) C(8) 122(1) 0_555 yes
C(2) C(3) C(4) 106(1) 0_555 yes
C(2) C(3) C(8) 129(1) 0_555 yes
C(4) C(3) C(8) 123(1) 0_555 yes
W C(4) C(3) 72.2(7) 0_555 yes
W C(4) C(5) 73.2(7) 0_555 yes
W C(4) C(9) 125.0(9) 0_555 yes
C(3) C(4) C(5) 107(1) 0_555 yes
C(3) C(4) C(9) 123(1) 0_555 yes
C(5) C(4) C(9) 128(1) 0_555 yes
W C(5) C(1) 71.0(8) 0_555 yes
W C(5) C(4) 71.8(7) 0_555 yes
W C(5) C(10) 122.3(9) 0_555 yes
C(1) C(5) C(4) 107(1) 0_555 yes
C(1) C(5) C(10) 128(1) 0_555 yes
C(4) C(5) C(10) 124(1) 0_555 yes
Ru C(11) O(1) 179(1) 0_555 yes
P(1) C(12) C(13) 118(1) 0_555 yes
P(1) C(12) C(17) 121(1) 0_555 yes
C(13) C(12) C(17) 119(1) 0_555 yes
C(12) C(13) C(14) 119(1) 0_555 yes
C(13) C(14) C(15) 121(1) 0_555 yes
C(14) C(15) C(16) 118(1) 0_555 yes
C(15) C(16) C(17) 121(1) 0_555 yes
C(12) C(17) C(16) 119(1) 0_555 yes
P(1) C(18) C(19) 118(1) 0_555 yes
P(1) C(18) C(23) 123(1) 0_555 yes
C(19) C(18) C(23) 117(1) 0_555 yes
C(18) C(19) C(20) 120(1) 0_555 yes
C(19) C(20) C(21) 123(1) 0_555 yes
C(20) C(21) C(22) 116(1) 0_555 yes
C(21) C(22) C(23) 122(1) 0_555 yes
C(18) C(23) C(22) 119(1) 0_555 yes
P(1) C(24) C(25) 120(1) 0_555 yes
P(1) C(24) C(29) 122(1) 0_555 yes
C(25) C(24) C(29) 117(1) 0_555 yes
C(24) C(25) C(26) 122(1) 0_555 yes
C(25) C(26) C(27) 117(1) 0_555 yes
C(26) C(27) C(28) 122(1) 0_555 yes
C(27) C(28) C(29) 118(1) 0_555 yes
C(24) C(29) C(28) 121(1) 0_555 yes
P(2) C(30) C(31) 122(1) 0_555 yes
P(2) C(30) C(35) 119(1) 0_555 yes
C(31) C(30) C(35) 117(1) 0_555 yes
C(30) C(31) C(32) 121(1) 0_555 yes
C(31) C(32) C(33) 121(1) 0_555 yes
C(32) C(33) C(34) 118(1) 0_555 yes
C(33) C(34) C(35) 119(1) 0_555 yes
C(30) C(35) C(34) 120(1) 0_555 yes
P(2) C(36) C(37) 117(1) 0_555 yes
P(2) C(36) C(41) 125(1) 0_555 yes
C(37) C(36) C(41) 116(1) 0_555 yes
C(36) C(37) C(38) 121(1) 0_555 yes
C(37) C(38) C(39) 120(1) 0_555 yes
C(38) C(39) C(40) 117(1) 0_555 yes
C(39) C(40) C(41) 121(1) 0_555 yes
C(36) C(41) C(40) 122(1) 0_555 yes
P(2) C(42) C(43) 121(1) 0_555 yes
P(2) C(42) C(47) 118(1) 0_555 yes
C(43) C(42) C(47) 119(1) 0_555 yes
C(42) C(43) C(44) 118(1) 0_555 yes
C(43) C(44) C(45) 121(1) 0_555 yes
C(44) C(45) C(46) 119(1) 0_555 yes
C(45) C(46) C(47) 119(1) 0_555 yes
C(42) C(47) C(46) 120(1) 0_555 yes
S(4) C(48) F(1) 114(1) 0_555 yes
S(4) C(48) F(2) 112(1) 0_555 yes
S(4) C(48) F(3) 110(1) 0_555 yes
F(1) C(48) F(2) 108(2) 0_555 yes
F(1) C(48) F(3) 107(2) 0_555 yes
F(2) C(48) F(3) 103(1) 0_555 yes

loop_
_geom_bond_atom_site_label_1
_geom_bond_atom_site_label_2
_geom_bond_distance
_geom_bond_publ_flag
W Ru 2.660(1) yes
W S(1) 2.207(4) yes
W S(2) 2.226(3) yes
W S(3) 2.226(4) yes
W C(1) 2.35(1) yes
W C(2) 2.36(1) yes
W C(3) 2.38(1) yes
W C(4) 2.37(1) yes
W C(5) 2.39(1) yes
Ru S(1) 2.498(4) yes
Ru S(2) 2.493(4) yes
Ru S(3) 2.491(4) yes
Ru P(1) 2.379(4) yes
Ru P(2) 2.379(4) yes
Ru C(11) 1.86(2) yes
S(4) O(2) 1.38(1) yes
S(4) O(3) 1.40(1) yes
S(4) O(4) 1.47(2) yes
S(4) C(48) 1.75(2) yes
P(1) C(12) 1.82(2) yes
P(1) C(18) 1.84(1) yes
P(1) C(24) 1.82(1) yes
P(2) C(30) 1.81(1) yes
P(2) C(36) 1.83(1) yes
P(2) C(42) 1.81(2) yes
F(1) C(48) 1.28(3) yes
F(2) C(48) 1.32(2) yes
F(3) C(48) 1.31(2) yes
O(1) C(11) 1.14(2) yes
C(1) C(2) 1.39(2) yes
C(1) C(5) 1.44(2) yes
C(1) C(6) 1.50(2) yes
C(2) C(3) 1.40(2) yes
C(2) C(7) 1.53(2) yes
C(3) C(4) 1.48(2) yes
C(3) C(8) 1.48(2) yes
C(4) C(5) 1.43(2) yes
C(4) C(9) 1.47(2) yes
C(5) C(10) 1.48(2) yes
C(12) C(13) 1.37(2) yes
C(12) C(17) 1.42(2) yes
C(13) C(14) 1.38(2) yes
C(14) C(15) 1.39(3) yes
C(15) C(16) 1.36(3) yes
C(16) C(17) 1.40(2) yes
C(18) C(19) 1.40(2) yes
C(18) C(23) 1.38(2) yes
C(19) C(20) 1.36(2) yes
C(20) C(21) 1.38(2) yes
C(21) C(22) 1.34(2) yes
C(22) C(23) 1.42(2) yes
C(24) C(25) 1.39(2) yes
C(24) C(29) 1.37(2) yes
C(25) C(26) 1.38(2) yes
C(26) C(27) 1.34(2) yes
C(27) C(28) 1.37(2) yes
C(28) C(29) 1.38(2) yes
C(30) C(31) 1.36(2) yes
C(30) C(35) 1.40(2) yes
C(31) C(32) 1.39(2) yes
C(32) C(33) 1.37(2) yes
C(33) C(34) 1.37(2) yes
C(34) C(35) 1.42(2) yes
C(36) C(37) 1.39(2) yes
C(36) C(41) 1.38(2) yes
C(37) C(38) 1.39(2) yes
C(38) C(39) 1.41(2) yes
C(39) C(40) 1.36(2) yes
C(40) C(41) 1.37(2) yes
C(42) C(43) 1.44(2) yes
C(42) C(47) 1.39(2) yes
C(43) C(44) 1.42(2) yes
C(44) C(45) 1.38(2) yes
C(45) C(46) 1.42(2) yes
C(46) C(47) 1.41(2) yes

loop_
_geom_contact_atom_site_label_1
_geom_contact_atom_site_label_2
_geom_contact_distance
_geom_contact_site_symmetry_2
W Ru 2.660(1) .
F(1) C(21) 3.56(2) 3_666
F(2) C(45) 3.44(2) 1_455
F(2) C(44) 3.44(2) 1_455
F(3) C(14) 3.51(2) 4_555
O(2) C(10) 3.45(2) 4_555
O(2) C(33) 3.55(2) .
O(2) C(13) 3.55(2) 4_555
O(3) C(3) 3.09(2) 3_656
O(3) C(4) 3.28(2) 3_656
O(3) C(2) 3.47(2) 3_656
O(3) C(8) 3.47(2) 3_656
O(3) C(27) 3.53(2) 2_646
O(3) C(22) 3.59(2) 4_555
O(4) C(32) 3.38(2) .
O(4) C(2) 3.57(3) 3_656
O(4) C(7) 3.58(3) 3_656
C(7) C(46) 3.57(2) 3_756
C(9) C(33) 3.57(2) 4_554

loop_
_geom_torsion_atom_site_label_1
_geom_torsion_atom_site_label_2
_geom_torsion_atom_site_label_3
_geom_torsion_atom_site_label_4
_geom_torsion
_geom_torsion_site_symmetry_1
_geom_torsion_site_symmetry_2
_geom_torsion_site_symmetry_3
_geom_torsion_site_symmetry_4
_geom_torsion_publ_flag
W Ru P(1) C(12) 43.8(5) 0_555 3_1 5_555 55_5 yes
W Ru P(1) C(18) -74.4(5) 0_555 3_1 5_555 55_5 yes
W Ru P(1) C(24) 170.5(5) 0_555 3_1 5_555 55_5 yes
W Ru P(2) C(30) -103.8(5) 0_555 3_1 5_555 55_5 yes
W Ru P(2) C(36) 11.8(5) 0_555 3_1 5_555 55_5 yes
W Ru P(2) C(42) 127.5(5) 0_555 3_1 5_555 55_5 yes
W Ru C(11) O(1) 5.0 0_555 3_1 5_555 55_5 yes
W S(1) Ru S(2) 42.2(1) 0_555 3_1 5_555 55_5 yes
W S(1) Ru S(3) -42.9(1) 0_555 3_1 5_555 55_5 yes
W S(1) Ru P(1) -54.5(8) 0_555 3_1 5_555 55_5 yes
W S(1) Ru P(2) 129.1(1) 0_555 3_1 5_555 55_5 yes
W S(1) Ru C(11) -134.6(4) 0_555 3_1 5_555 55_5 yes
W S(2) Ru S(1) -41.8(1) 0_555 3_1 5_555 55_5 yes
W S(2) Ru S(3) 42.7(1) 0_555 3_1 5_555 55_5 yes
W S(2) Ru P(1) 128.0(1) 0_555 3_1 5_555 55_5 yes
W S(2) Ru P(2) -126.2(1) 0_555 3_1 5_555 55_5 yes
W S(2) Ru C(11) -10(4) 0_555 3_1 5_555 55_5 yes
W S(3) Ru S(1) 42.5(1) 0_555 3_1 5_555 55_5 yes
W S(3) Ru S(2) -42.7(1) 0_555 3_1 5_555 55_5 yes
W S(3) Ru P(1) -139.6(1) 0_555 3_1 5_555 55_5 yes
W S(3) Ru P(2) 8.4(6) 0_555 3_1 5_555 55_5 yes
W S(3) Ru C(11) 132.5(5) 0_555 3_1 5_555 55_5 yes
W C(1) C(2) C(3) -64.4(10) 0_555 3_1 5_555 55_5 yes
W C(1) C(2) C(7) 120(1) 0_555 3_1 5_555 55_5 yes
W C(1) C(5) C(4) 63.1(9) 0_555 3_1 5_555 55_5 yes
W C(1) C(5) C(10) -116(1) 0_555 3_1 5_555 55_5 yes
W C(2) C(1) C(5) 65.4(9) 0_555 3_1 5_555 55_5 yes
W C(2) C(1) C(6) -120(1) 0_555 3_1 5_555 55_5 yes
W C(2) C(3) C(4) -63.4(9) 0_555 3_1 5_555 55_5 yes
W C(2) C(3) C(8) 117(1) 0_555 3_1 5_555 55_5 yes
W C(3) C(2) C(1) 63.7(10) 0_555 3_1 5_555 55_5 yes
W C(3) C(2) C(7) -120(1) 0_555 3_1 5_555 55_5 yes
W C(3) C(4) C(5) -65.4(9) 0_555 3_1 5_555 55_5 yes
W C(3) C(4) C(9) 120(1) 0_555 3_1 5_555 55_5 yes
W C(4) C(3) C(2) 63.8(9) 0_555 3_1 5_555 55_5 yes
W C(4) C(3) C(8) -116(1) 0_555 3_1 5_555 55_5 yes
W C(4) C(5) C(1) -62.6(9) 0_555 3_1 5_555 55_5 yes
W C(4) C(5) C(10) 117(1) 0_555 3_1 5_555 55_5 yes
W C(5) C(1) C(2) -65.1(9) 0_555 3_1 5_555 55_5 yes
W C(5) C(1) C(6) 120(1) 0_555 3_1 5_555 55_5 yes
W C(5) C(4) C(3) 64.8(9) 0_555 3_1 5_555 55_5 yes
W C(5) C(4) C(9) -121(1) 0_555 3_1 5_555 55_5 yes
Ru W C(1) C(2) -119.9(9) 0_555 3_1 5_555 55_5 yes
Ru W C(1) C(5) 123.8(8) 0_555 3_1 5_555 55_5 yes
Ru W C(1) C(6) 3(1) 0_555 3_1 5_555 55_5 yes
Ru W C(2) C(1) 119.8(8) 0_555 3_1 5_555 55_5 yes
Ru W C(2) C(3) -122.3(9) 0_555 3_1 5_555 55_5 yes
Ru W C(2) C(7) -1(1) 0_555 3_1 5_555 55_5 yes
Ru W C(3) C(2) 119.1(9) 0_555 3_1 5_555 55_5 yes
Ru W C(3) C(4) -125.4(8) 0_555 3_1 5_555 55_5 yes
Ru W C(3) C(8) -6(2) 0_555 3_1 5_555 55_5 yes
Ru W C(4) C(3) 123.1(8) 0_555 3_1 5_555 55_5 yes
Ru W C(4) C(5) -122.1(8) 0_555 3_1 5_555 55_5 yes
Ru W C(4) C(9) 3(1) 0_555 3_1 5_555 55_5 yes
Ru W C(5) C(1) -120.0(9) 0_555 3_1 5_555 55_5 yes
Ru W C(5) C(4) 123.8(8) 0_555 3_1 5_555 55_5 yes
Ru W C(5) C(10) 3(1) 0_555 3_1 5_555 55_5 yes
Ru S(1) W S(2) -49.2(1) 0_555 3_1 5_555 55_5 yes
Ru S(1) W S(3) 49.9(1) 0_555 3_1 5_555 55_5 yes
Ru S(1) W C(1) -143.4(4) 0_555 3_1 5_555 55_5 yes
Ru S(1) W C(2) -164.6(4) 0_555 3_1 5_555 55_5 yes
Ru S(1) W C(3) 161.1(4) 0_555 3_1 5_555 55_5 yes
Ru S(1) W C(4) 145.6(4) 0_555 3_1 5_555 55_5 yes
Ru S(1) W C(5) -170.6(7) 0_555 3_1 5_555 55_5 yes
Ru S(2) W S(1) 49.5(1) 0_555 3_1 5_555 55_5 yes
Ru S(2) W S(3) -49.7(1) 0_555 3_1 5_555 55_5 yes
Ru S(2) W C(1) 168.4(4) 0_555 3_1 5_555 55_5 yes
Ru S(2) W C(2) 144.4(4) 0_555 3_1 5_555 55_5 yes
Ru S(2) W C(3) 161.2(8) 0_555 3_1 5_555 55_5 yes
Ru S(2) W C(4) -146.3(5) 0_555 3_1 5_555 55_5 yes
Ru S(2) W C(5) -157.0(4) 0_555 3_1 5_555 55_5 yes
Ru S(3) W S(1) -50.1(1) 0_555 3_1 5_555 55_5 yes
Ru S(3) W S(2) 49.7(1) 0_555 3_1 5_555 55_5 yes
Ru S(3) W C(1) 148.7(6) 0_555 3_1 5_555 55_5 yes
Ru S(3) W C(2) -152.7(7) 0_555 3_1 5_555 55_5 yes
Ru S(3) W C(3) -147.5(4) 0_555 3_1 5_555 55_5 yes
Ru S(3) W C(4) -178.2(4) 0_555 3_1 5_555 55_5 yes
Ru S(3) W C(5) 150.3(4) 0_555 3_1 5_555 55_5 yes
Ru P(1) C(12) C(13) -54(1) 0_555 3_1 5_555 55_5 yes
Ru P(1) C(12) C(17) 123(1) 0_555 3_1 5_555 55_5 yes
Ru P(1) C(18) C(19) -81(1) 0_555 3_1 5_555 55_5 yes
Ru P(1) C(18) C(23) 98(1) 0_555 3_1 5_555 55_5 yes
Ru P(1) C(24) C(25) 172(1) 0_555 3_1 5_555 55_5 yes
Ru P(1) C(24) C(29) -4(1) 0_555 3_1 5_555 55_5 yes
Ru P(2) C(30) C(31) 1(1) 0_555 3_1 5_555 55_5 yes
Ru P(2) C(30) C(35) 174(1) 0_555 3_1 5_555 55_5 yes
Ru P(2) C(36) C(37) -85(1) 0_555 3_1 5_555 55_5 yes
Ru P(2) C(36) C(41) 97(1) 0_555 3_1 5_555 55_5 yes
Ru P(2) C(42) C(43) 132(1) 0_555 3_1 5_555 55_5 yes
Ru P(2) C(42) C(47) -48(1) 0_555 3_1 5_555 55_5 yes
S(1) W Ru S(2) -120.7(2) 0_555 3_1 5_555 55_5 yes
S(1) W Ru S(3) 119.5(2) 0_555 3_1 5_555 55_5 yes
S(1) W Ru P(1) 170.1(2) 0_555 3_1 5_555 55_5 yes
S(1) W Ru P(2) -58.2(1) 0_555 3_1 5_555 55_5 yes
S(1) W Ru C(11) 58.0(6) 0_555 3_1 5_555 55_5 yes
S(1) W C(1) C(2) -39.7(9) 0_555 3_1 5_555 55_5 yes
S(1) W C(1) C(5) -156.0(7) 0_555 3_1 5_555 55_5 yes
S(1) W C(1) C(6) 83(1) 0_555 3_1 5_555 55_5 yes
S(1) W C(2) C(1) 146.0(8) 0_555 3_1 5_555 55_5 yes
S(1) W C(2) C(3) -96.1(9) 0_555 3_1 5_555 55_5 yes
S(1) W C(2) C(7) 24(1) 0_555 3_1 5_555 55_5 yes
S(1) W C(3) C(2) 85.4(9) 0_555 3_1 5_555 55_5 yes
S(1) W C(3) C(4) -159.1(8) 0_555 3_1 5_555 55_5 yes
S(1) W C(3) C(8) -40(1) 0_555 3_1 5_555 55_5 yes
S(1) W C(4) C(3) 26.7(10) 0_555 3_1 5_555 55_5 yes
S(1) W C(4) C(5) 141.4(7) 0_555 3_1 5_555 55_5 yes
S(1) W C(4) C(9) -92(1) 0_555 3_1 5_555 55_5 yes
S(1) W C(5) C(1) 43(1) 0_555 3_1 5_555 55_5 yes
S(1) W C(5) C(4) -72(1) 0_555 3_1 5_555 55_5 yes
S(1) W C(5) C(10) 167.3(9) 0_555 3_1 5_555 55_5 yes
S(1) Ru W S(2) 120.7(2) 0_555 3_1 5_555 55_5 yes
S(1) Ru W S(3) -119.5(2) 0_555 3_1 5_555 55_5 yes
S(1) Ru W C(1) 98.4(7) 0_555 3_1 5_555 55_5 yes
S(1) Ru W C(2) 30.3(7) 0_555 3_1 5_555 55_5 yes
S(1) Ru W C(3) -39.3(8) 0_555 3_1 5_555 55_5 yes
S(1) Ru W C(4) -115.8(7) 0_555 3_1 5_555 55_5 yes
S(1) Ru W C(5) 170.4(7) 0_555 3_1 5_555 55_5 yes
S(1) Ru P(1) C(12) 92.4(9) 0_555 3_1 5_555 55_5 yes
S(1) Ru P(1) C(18) -25.8(10) 0_555 3_1 5_555 55_5 yes
S(1) Ru P(1) C(24) -140.8(8) 0_555 3_1 5_555 55_5 yes
S(1) Ru P(2) C(30) -145.1(5) 0_555 3_1 5_555 55_5 yes
S(1) Ru P(2) C(36) -29.5(5) 0_555 3_1 5_555 55_5 yes
S(1) Ru P(2) C(42) 86.2(5) 0_555 3_1 5_555 55_5 yes
S(1) Ru C(11) O(1) 45.9 0_555 3_1 5_555 55_5 yes
S(2) W Ru S(3) -119.8(2) 0_555 3_1 5_555 55_5 yes
S(2) W Ru P(1) -69.2(2) 0_555 3_1 5_555 55_5 yes
S(2) W Ru P(2) 62.5(1) 0_555 3_1 5_555 55_5 yes
S(2) W Ru C(11) 178.7(6) 0_555 3_1 5_555 55_5 yes
S(2) W C(1) C(2) -139.2(8) 0_555 3_1 5_555 55_5 yes
S(2) W C(1) C(5) 104.5(8) 0_555 3_1 5_555 55_5 yes
S(2) W C(1) C(6) -15(1) 0_555 3_1 5_555 55_5 yes
S(2) W C(2) C(1) 46.1(9) 0_555 3_1 5_555 55_5 yes
S(2) W C(2) C(3) 164.0(8) 0_555 3_1 5_555 55_5 yes
S(2) W C(2) C(7) -75(1) 0_555 3_1 5_555 55_5 yes
S(2) W C(3) C(2) -27(1) 0_555 3_1 5_555 55_5 yes
S(2) W C(3) C(4) 87(1) 0_555 3_1 5_555 55_5 yes
S(2) W C(3) C(8) -153(1) 0_555 3_1 5_555 55_5 yes
S(2) W C(4) C(3) -133.5(7) 0_555 3_1 5_555 55_5 yes
S(2) W C(4) C(5) -18(1) 0_555 3_1 5_555 55_5 yes
S(2) W C(4) C(9) 107(1) 0_555 3_1 5_555 55_5 yes
S(2) W C(5) C(1) -77.8(9) 0_555 3_1 5_555 55_5 yes
S(2) W C(5) C(4) 166.0(8) 0_555 3_1 5_555 55_5 yes
S(2) W C(5) C(10) 45(1) 0_555 3_1 5_555 55_5 yes
S(2) Ru W S(3) 119.8(2) 0_555 3_1 5_555 55_5 yes
S(2) Ru W C(1) -22.3(7) 0_555 3_1 5_555 55_5 yes
S(2) Ru W C(2) -90.4(7) 0_555 3_1 5_555 55_5 yes
S(2) Ru W C(3) -160.0(8) 0_555 3_1 5_555 55_5 yes
S(2) Ru W C(4) 123.5(7) 0_555 3_1 5_555 55_5 yes
S(2) Ru W C(5) 49.7(7) 0_555 3_1 5_555 55_5 yes
S(2) Ru P(1) C(12) -3.2(5) 0_555 3_1 5_555 55_5 yes
S(2) Ru P(1) C(18) -121.4(5) 0_555 3_1 5_555 55_5 yes
S(2) Ru P(1) C(24) 123.5(5) 0_555 3_1 5_555 55_5 yes
S(2) Ru P(2) C(30) -60.1(5) 0_555 3_1 5_555 55_5 yes
S(2) Ru P(2) C(36) 55.5(5) 0_555 3_1 5_555 55_5 yes
S(2) Ru P(2) C(42) 171.2(5) 0_555 3_1 5_555 55_5 yes
S(2) Ru C(11) O(1) 14.4 0_555 3_1 5_555 55_5 yes
S(3) W Ru P(1) 50.5(2) 0_555 3_1 5_555 55_5 yes
S(3) W Ru P(2) -177.7(2) 0_555 3_1 5_555 55_5 yes
S(3) W Ru C(11) -61.5(6) 0_555 3_1 5_555 55_5 yes
S(3) W C(1) C(2) 119.0(8) 0_555 3_1 5_555 55_5 yes
S(3) W C(1) C(5) 2(1) 0_555 3_1 5_555 55_5 yes
S(3) W C(1) C(6) -117(1) 0_555 3_1 5_555 55_5 yes
S(3) W C(2) C(1) -109.3(9) 0_555 3_1 5_555 55_5 yes
S(3) W C(2) C(3) 8(1) 0_555 3_1 5_555 55_5 yes
S(3) W C(2) C(7) 129(1) 0_555 3_1 5_555 55_5 yes
S(3) W C(3) C(2) -174.7(8) 0_555 3_1 5_555 55_5 yes
S(3) W C(3) C(4) -59.2(8) 0_555 3_1 5_555 55_5 yes
S(3) W C(3) C(8) 59(1) 0_555 3_1 5_555 55_5 yes
S(3) W C(4) C(3) 126.4(8) 0_555 3_1 5_555 55_5 yes
S(3) W C(4) C(5) -118.9(8) 0_555 3_1 5_555 55_5 yes
S(3) W C(4) C(9) 6(1) 0_555 3_1 5_555 55_5 yes
S(3) W C(5) C(1) -178.3(8) 0_555 3_1 5_555 55_5 yes
S(3) W C(5) C(4) 65.5(8) 0_555 3_1 5_555 55_5 yes
S(3) W C(5) C(10) -54(1) 0_555 3_1 5_555 55_5 yes
S(3) Ru W C(1) -142.0(7) 0_555 3_1 5_555 55_5 yes
S(3) Ru W C(2) 149.8(7) 0_555 3_1 5_555 55_5 yes
S(3) Ru W C(3) 80.2(8) 0_555 3_1 5_555 55_5 yes
S(3) Ru W C(4) 3.7(7) 0_555 3_1 5_555 55_5 yes
S(3) Ru W C(5) -70.0(7) 0_555 3_1 5_555 55_5 yes
S(3) Ru P(1) C(12) 80.8(5) 0_555 3_1 5_555 55_5 yes
S(3) Ru P(1) C(18) -37.4(5) 0_555 3_1 5_555 55_5 yes
S(3) Ru P(1) C(24) -152.4(5) 0_555 3_1 5_555 55_5 yes
S(3) Ru P(2) C(30) -111.1(7) 0_555 3_1 5_555 55_5 yes
S(3) Ru P(2) C(36) 4.6(8) 0_555 3_1 5_555 55_5 yes
S(3) Ru P(2) C(42) 120.3(7) 0_555 3_1 5_555 55_5 yes
S(3) Ru C(11) O(1) -38.1 0_555 3_1 5_555 55_5 yes
P(1) Ru W C(1) -91.5(7) 0_555 3_1 5_555 55_5 yes
P(1) Ru W C(2) -159.6(7) 0_555 3_1 5_555 55_5 yes
P(1) Ru W C(3) 130.8(8) 0_555 3_1 5_555 55_5 yes
P(1) Ru W C(4) 54.2(7) 0_555 3_1 5_555 55_5 yes
P(1) Ru W C(5) -19.5(7) 0_555 3_1 5_555 55_5 yes
P(1) Ru P(2) C(30) 35.5(5) 0_555 3_1 5_555 55_5 yes
P(1) Ru P(2) C(36) 151.2(5) 0_555 3_1 5_555 55_5 yes
P(1) Ru P(2) C(42) -93.1(5) 0_555 3_1 5_555 55_5 yes
P(1) Ru C(11) O(1) -124.0 0_555 3_1 5_555 55_5 yes
P(1) C(12) C(13) C(14) -179(1) 0_555 3_1 5_555 55_5 yes
P(1) C(12) C(17) C(16) -178(1) 0_555 3_1 5_555 55_5 yes
P(1) C(18) C(19) C(20) 178(1) 0_555 3_1 5_555 55_5 yes
P(1) C(18) C(23) C(22) 178(1) 0_555 3_1 5_555 55_5 yes
P(1) C(24) C(25) C(26) -179(1) 0_555 3_1 5_555 55_5 yes
P(1) C(24) C(29) C(28) 179(1) 0_555 3_1 5_555 55_5 yes
P(2) Ru W C(1) 40.2(7) 0_555 3_1 5_555 55_5 yes
P(2) Ru W C(2) -27.9(7) 0_555 3_1 5_555 55_5 yes
P(2) Ru W C(3) -97.5(8) 0_555 3_1 5_555 55_5 yes
P(2) Ru W C(4) -174.0(7) 0_555 3_1 5_555 55_5 yes
P(2) Ru W C(5) 112.2(7) 0_555 3_1 5_555 55_5 yes
P(2) Ru P(1) C(12) -91.4(5) 0_555 3_1 5_555 55_5 yes
P(2) Ru P(1) C(18) 150.4(5) 0_555 3_1 5_555 55_5 yes
P(2) Ru P(1) C(24) 35.4(5) 0_555 3_1 5_555 55_5 yes
P(2) Ru C(11) O(1) 130.0 0_555 3_1 5_555 55_5 yes
P(2) C(30) C(31) C(32) 174(1) 0_555 3_1 5_555 55_5 yes
P(2) C(30) C(35) C(34) -175(1) 0_555 3_1 5_555 55_5 yes
P(2) C(36) C(37) C(38) -176(1) 0_555 3_1 5_555 55_5 yes
P(2) C(36) C(41) C(40) 177(1) 0_555 3_1 5_555 55_5 yes
P(2) C(42) C(43) C(44) 178(1) 0_555 3_1 5_555 55_5 yes
P(2) C(42) C(47) C(46) -177(1) 0_555 3_1 5_555 55_5 yes
F(1) C(48) S(4) O(2) 55(2) 0_555 3_1 5_555 55_5 yes
F(1) C(48) S(4) O(3) 178(2) 0_555 3_1 5_555 55_5 yes
F(1) C(48) S(4) O(4) -63(2) 0_555 3_1 5_555 55_5 yes
F(2) C(48) S(4) O(2) 179(1) 0_555 3_1 5_555 55_5 yes
F(2) C(48) S(4) O(3) -57(1) 0_555 3_1 5_555 55_5 yes
F(2) C(48) S(4) O(4) 60(1) 0_555 3_1 5_555 55_5 yes
F(3) C(48) S(4) O(2) -65(1) 0_555 3_1 5_555 55_5 yes
F(3) C(48) S(4) O(3) 56(2) 0_555 3_1 5_555 55_5 yes
F(3) C(48) S(4) O(4) 175(1) 0_555 3_1 5_555 55_5 yes
C(1) W Ru C(11) 156.4(9) 0_555 3_1 5_555 55_5 yes
C(1) W C(2) C(3) 117(1) 0_555 3_1 5_555 55_5 yes
C(1) W C(2) C(7) -121(1) 0_555 3_1 5_555 55_5 yes
C(1) W C(3) C(2) -36.1(9) 0_555 3_1 5_555 55_5 yes
C(1) W C(3) C(4) 79.4(9) 0_555 3_1 5_555 55_5 yes
C(1) W C(3) C(8) -161(1) 0_555 3_1 5_555 55_5 yes
C(1) W C(4) C(3) -77.2(9) 0_555 3_1 5_555 55_5 yes
C(1) W C(4) C(5) 37.5(8) 0_555 3_1 5_555 55_5 yes
C(1) W C(4) C(9) 163(1) 0_555 3_1 5_555 55_5 yes
C(1) W C(5) C(4) -116(1) 0_555 3_1 5_555 55_5 yes
C(1) W C(5) C(10) 123(1) 0_555 3_1 5_555 55_5 yes
C(1) C(2) W C(3) -117(1) 0_555 3_1 5_555 55_5 yes
C(1) C(2) W C(4) -79.1(9) 0_555 3_1 5_555 55_5 yes
C(1) C(2) W C(5) -37.7(8) 0_555 3_1 5_555 55_5 yes
C(1) C(2) C(3) C(4) 0(1) 0_555 3_1 5_555 55_5 yes
C(1) C(2) C(3) C(8) -179(1) 0_555 3_1 5_555 55_5 yes
C(1) C(5) W C(2) 36.6(8) 0_555 3_1 5_555 55_5 yes
C(1) C(5) W C(3) 77.2(10) 0_555 3_1 5_555 55_5 yes
C(1) C(5) W C(4) 116(1) 0_555 3_1 5_555 55_5 yes
C(1) C(5) C(4) C(3) 2(1) 0_555 3_1 5_555 55_5 yes
C(1) C(5) C(4) C(9) 175(1) 0_555 3_1 5_555 55_5 yes
C(2) W Ru C(11) 88.3(9) 0_555 3_1 5_555 55_5 yes
C(2) W C(1) C(5) -116(1) 0_555 3_1 5_555 55_5 yes
C(2) W C(1) C(6) 123(1) 0_555 3_1 5_555 55_5 yes
C(2) W C(3) C(4) 115(1) 0_555 3_1 5_555 55_5 yes
C(2) W C(3) C(8) -125(1) 0_555 3_1 5_555 55_5 yes
C(2) W C(4) C(3) -36.7(8) 0_555 3_1 5_555 55_5 yes
C(2) W C(4) C(5) 78.0(9) 0_555 3_1 5_555 55_5 yes
C(2) W C(4) C(9) -156(1) 0_555 3_1 5_555 55_5 yes
C(2) W C(5) C(4) -79.6(9) 0_555 3_1 5_555 55_5 yes
C(2) W C(5) C(10) 160(1) 0_555 3_1 5_555 55_5 yes
C(2) C(1) W C(3) 36.2(9) 0_555 3_1 5_555 55_5 yes
C(2) C(1) W C(4) 79.2(9) 0_555 3_1 5_555 55_5 yes
C(2) C(1) W C(5) 116(1) 0_555 3_1 5_555 55_5 yes
C(2) C(1) C(5) C(4) -2(1) 0_555 3_1 5_555 55_5 yes
C(2) C(1) C(5) C(10) 178(1) 0_555 3_1 5_555 55_5 yes
C(2) C(3) W C(4) -115(1) 0_555 3_1 5_555 55_5 yes
C(2) C(3) W C(5) -78.0(10) 0_555 3_1 5_555 55_5 yes
C(2) C(3) C(4) C(5) -1(1) 0_555 3_1 5_555 55_5 yes
C(2) C(3) C(4) C(9) -175(1) 0_555 3_1 5_555 55_5 yes
C(3) W Ru C(11) 18.7(10) 0_555 3_1 5_555 55_5 yes
C(3) W C(1) C(5) -80.1(9) 0_555 3_1 5_555 55_5 yes
C(3) W C(1) C(6) 159(1) 0_555 3_1 5_555 55_5 yes
C(3) W C(2) C(7) 120(1) 0_555 3_1 5_555 55_5 yes
C(3) W C(4) C(5) 114(1) 0_555 3_1 5_555 55_5 yes
C(3) W C(4) C(9) -119(1) 0_555 3_1 5_555 55_5 yes
C(3) W C(5) C(4) -39.0(8) 0_555 3_1 5_555 55_5 yes
C(3) W C(5) C(10) -159(1) 0_555 3_1 5_555 55_5 yes
C(3) C(2) W C(4) 38.8(9) 0_555 3_1 5_555 55_5 yes
C(3) C(2) W C(5) 80.2(10) 0_555 3_1 5_555 55_5 yes
C(3) C(2) C(1) C(5) 0(1) 0_555 3_1 5_555 55_5 yes
C(3) C(2) C(1) C(6) 175(1) 0_555 3_1 5_555 55_5 yes
C(3) C(4) W C(5) -114(1) 0_555 3_1 5_555 55_5 yes
C(3) C(4) C(5) C(10) -178(1) 0_555 3_1 5_555 55_5 yes
C(4) W Ru C(11) -57.8(9) 0_555 3_1 5_555 55_5 yes
C(4) W C(1) C(5) -37.1(8) 0_555 3_1 5_555 55_5 yes
C(4) W C(1) C(6) -157(1) 0_555 3_1 5_555 55_5 yes
C(4) W C(2) C(7) 159(1) 0_555 3_1 5_555 55_5 yes
C(4) W C(3) C(8) 118(1) 0_555 3_1 5_555 55_5 yes
C(4) W C(5) C(10) -120(1) 0_555 3_1 5_555 55_5 yes
C(4) C(3) W C(5) 37.5(8) 0_555 3_1 5_555 55_5 yes
C(4) C(3) C(2) C(7) 175(1) 0_555 3_1 5_555 55_5 yes
C(4) C(5) C(1) C(6) -176(1) 0_555 3_1 5_555 55_5 yes
C(5) W Ru C(11) -131.5(9) 0_555 3_1 5_555 55_5 yes
C(5) W C(1) C(6) -120(1) 0_555 3_1 5_555 55_5 yes
C(5) W C(2) C(7) -159(1) 0_555 3_1 5_555 55_5 yes
C(5) W C(3) C(8) 156(1) 0_555 3_1 5_555 55_5 yes
C(5) W C(4) C(9) 125(1) 0_555 3_1 5_555 55_5 yes
C(5) C(1) C(2) C(7) -174(1) 0_555 3_1 5_555 55_5 yes
C(5) C(4) C(3) C(8) 177(1) 0_555 3_1 5_555 55_5 yes
C(6) C(1) C(2) C(7) 0(2) 0_555 3_1 5_555 55_5 yes
C(6) C(1) C(5) C(10) 3(2) 0_555 3_1 5_555 55_5 yes
C(7) C(2) C(3) C(8) -3(2) 0_555 3_1 5_555 55_5 yes
C(8) C(3) C(4) C(9) 3(2) 0_555 3_1 5_555 55_5 yes
C(9) C(4) C(5) C(10) -4(2) 0_555 3_1 5_555 55_5 yes
C(11) Ru P(1) C(12) 172.7(7) 0_555 3_1 5_555 55_5 yes
C(11) Ru P(1) C(18) 54.5(7) 0_555 3_1 5_555 55_5 yes
C(11) Ru P(1) C(24) -60.5(7) 0_555 3_1 5_555 55_5 yes
C(11) Ru P(2) C(30) 125.4(7) 0_555 3_1 5_555 55_5 yes
C(11) Ru P(2) C(36) -119.0(7) 0_555 3_1 5_555 55_5 yes
C(11) Ru P(2) C(42) -3.3(7) 0_555 3_1 5_555 55_5 yes
C(12) P(1) C(18) C(19) 153(1) 0_555 3_1 5_555 55_5 yes
C(12) P(1) C(18) C(23) -26(1) 0_555 3_1 5_555 55_5 yes
C(12) P(1) C(24) C(25) -56(1) 0_555 3_1 5_555 55_5 yes
C(12) P(1) C(24) C(29) 126(1) 0_555 3_1 5_555 55_5 yes
C(12) C(13) C(14) C(15) -1(2) 0_555 3_1 5_555 55_5 yes
C(12) C(17) C(16) C(15) 0(2) 0_555 3_1 5_555 55_5 yes
C(13) C(12) P(1) C(18) 68(1) 0_555 3_1 5_555 55_5 yes
C(13) C(12) P(1) C(24) 171(1) 0_555 3_1 5_555 55_5 yes
C(13) C(12) C(17) C(16) -1(2) 0_555 3_1 5_555 55_5 yes
C(13) C(14) C(15) C(16) 0(2) 0_555 3_1 5_555 55_5 yes
C(14) C(13) C(12) C(17) 2(2) 0_555 3_1 5_555 55_5 yes
C(14) C(15) C(16) C(17) 1(2) 0_555 3_1 5_555 55_5 yes
C(17) C(12) P(1) C(18) -113(1) 0_555 3_1 5_555 55_5 yes
C(17) C(12) P(1) C(24) -10(1) 0_555 3_1 5_555 55_5 yes
C(18) P(1) C(24) C(25) 50(1) 0_555 3_1 5_555 55_5 yes
C(18) P(1) C(24) C(29) -126(1) 0_555 3_1 5_555 55_5 yes
C(18) C(19) C(20) C(21) 3(2) 0_555 3_1 5_555 55_5 yes
C(18) C(23) C(22) C(21) 2(2) 0_555 3_1 5_555 55_5 yes
C(19) C(18) P(1) C(24) 45(1) 0_555 3_1 5_555 55_5 yes
C(19) C(18) C(23) C(22) -1(2) 0_555 3_1 5_555 55_5 yes
C(19) C(20) C(21) C(22) -2(2) 0_555 3_1 5_555 55_5 yes
C(20) C(19) C(18) C(23) -1(2) 0_555 3_1 5_555 55_5 yes
C(20) C(21) C(22) C(23) 0(2) 0_555 3_1 5_555 55_5 yes
C(23) C(18) P(1) C(24) -135(1) 0_555 3_1 5_555 55_5 yes
C(24) C(25) C(26) C(27) 0(2) 0_555 3_1 5_555 55_5 yes
C(24) C(29) C(28) C(27) -1(2) 0_555 3_1 5_555 55_5 yes
C(25) C(24) C(29) C(28) 2(2) 0_555 3_1 5_555 55_5 yes
C(25) C(26) C(27) C(28) 0(2) 0_555 3_1 5_555 55_5 yes
C(26) C(25) C(24) C(29) -1(2) 0_555 3_1 5_555 55_5 yes
C(26) C(27) C(28) C(29) 0(2) 0_555 3_1 5_555 55_5 yes
C(30) P(2) C(36) C(37) 42(1) 0_555 3_1 5_555 55_5 yes
C(30) P(2) C(36) C(41) -135(1) 0_555 3_1 5_555 55_5 yes
C(30) P(2) C(42) C(43) -1(1) 0_555 3_1 5_555 55_5 yes
C(30) P(2) C(42) C(47) 177(1) 0_555 3_1 5_555 55_5 yes
C(30) C(31) C(32) C(33) -1(2) 0_555 3_1 5_555 55_5 yes
C(30) C(35) C(34) C(33) 2(2) 0_555 3_1 5_555 55_5 yes
C(31) C(30) P(2) C(36) -121(1) 0_555 3_1 5_555 55_5 yes
C(31) C(30) P(2) C(42) 132(1) 0_555 3_1 5_555 55_5 yes
C(31) C(30) C(35) C(34) -2(2) 0_555 3_1 5_555 55_5 yes
C(31) C(32) C(33) C(34) 0(2) 0_555 3_1 5_555 55_5 yes
C(32) C(31) C(30) C(35) 2(2) 0_555 3_1 5_555 55_5 yes
C(32) C(33) C(34) C(35) -1(2) 0_555 3_1 5_555 55_5 yes
C(35) C(30) P(2) C(36) 51(1) 0_555 3_1 5_555 55_5 yes
C(35) C(30) P(2) C(42) -55(1) 0_555 3_1 5_555 55_5 yes
C(36) P(2) C(42) C(43) -105(1) 0_555 3_1 5_555 55_5 yes
C(36) P(2) C(42) C(47) 73(1) 0_555 3_1 5_555 55_5 yes
C(36) C(37) C(38) C(39) -3(2) 0_555 3_1 5_555 55_5 yes
C(36) C(41) C(40) C(39) 1(2) 0_555 3_1 5_555 55_5 yes
C(37) C(36) P(2) C(42) 153(1) 0_555 3_1 5_555 55_5 yes
C(37) C(36) C(41) C(40) 0(2) 0_555 3_1 5_555 55_5 yes
C(37) C(38) C(39) C(40) 4(2) 0_555 3_1 5_555 55_5 yes
C(38) C(37) C(36) C(41) 1(2) 0_555 3_1 5_555 55_5 yes
C(38) C(39) C(40) C(41) -3(2) 0_555 3_1 5_555 55_5 yes
C(41) C(36) P(2) C(42) -24(1) 0_555 3_1 5_555 55_5 yes
C(42) C(43) C(44) C(45) -1(2) 0_555 3_1 5_555 55_5 yes
C(42) C(47) C(46) C(45) -1(2) 0_555 3_1 5_555 55_5 yes
C(43) C(42) C(47) C(46) 1(2) 0_555 3_1 5_555 55_5 yes
C(43) C(44) C(45) C(46) 2(2) 0_555 3_1 5_555 55_5 yes
C(44) C(43) C(42) C(47) 0(2) 0_555 3_1 5_555 55_5 yes
C(44) C(45) C(46) C(47) -1(2) 0_555 3_1 5_555 55_5 yes
C(44) C(45) C(46) C(47) -1(2) 0_555 3_1 5_555 55_5 yes
